data_4122811
loop_
_publ_author_name
'Toda, Yasunori'
'Pink, Maren'
'Johnston, Jeffrey N.'

_publ_section_title
;
 Br\/onsted Acid catalyzed phosphoramidic Acid additions to alkenes:
 diastereo- and enantioselective halogenative cyclizations for the
 synthesis of C- and p-chiral phosphoramidates.
;
_journal_issue 42
_journal_name_full 'Journal of the American Chemical Society'
_journal_page_first 14734
_journal_page_last 14737
_journal_paper_doi 10.1021/ja5088584
_journal_volume 136
_journal_year 2014
_chemical_absolute_configuration ad
_chemical_formula_moiety 'C17 H18 Cl I N O3 P'
_chemical_formula_sum 'C17 H18 Cl I N O3 P'
_chemical_formula_weight 477.64
_chemical_name_systematic
; 
 ? 
;
_space_group_IT_number 19
_symmetry_cell_setting orthorhombic
_symmetry_space_group_name_Hall 'P 2ac 2ab'
_symmetry_space_group_name_H-M 'P 21 21 21'
_atom_sites_solution_hydrogens geom
_atom_sites_solution_primary direct
_atom_sites_solution_secondary difmap
_audit_creation_method SHELXL-97
_cell_angle_alpha 90.00
_cell_angle_beta 90.00
_cell_angle_gamma 90.00
_cell_formula_units_Z 4
_cell_length_a 10.0282(8)
_cell_length_b 12.0996(11)
_cell_length_c 14.7064(12)
_cell_measurement_reflns_used 9894
_cell_measurement_temperature 150(2)
_cell_measurement_theta_max 27.51
_cell_measurement_theta_min 2.64
_cell_volume 1784.4(3)
_computing_cell_refinement 'APEX II v2010.11.3 (Bruker, 2013)'
_computing_data_collection 'APEX II v2010.11.3 (Bruker, 2013)'
_computing_data_reduction 'APEX II v2010.11.3 (Bruker, 2013)'
_computing_molecular_graphics 'SHELXTL (Bruker, 2013)'
_computing_publication_material 'SHELXTL (Bruker, 2013)'
_computing_structure_refinement 'SHELXTL (Bruker, 2012)'
_computing_structure_solution 'SHELXTL (Bruker, 2013)'
_diffrn_ambient_temperature 150(2)
_diffrn_detector 'CCD area detector'
_diffrn_detector_area_resol_mean 83.33
_diffrn_detector_type 'Bruker APEXII'
_diffrn_measured_fraction_theta_full 0.999
_diffrn_measured_fraction_theta_max 0.999
_diffrn_measurement_details '0.50 degree frames measured for 20 seconds each'
_diffrn_measurement_device 'APEX Kappa Duo'
_diffrn_measurement_device_type Kappa
_diffrn_measurement_method 'omega and phi scans'
_diffrn_radiation_monochromator graphite
_diffrn_radiation_source 'fine-focus sealed tube'
_diffrn_radiation_type MoK\a
_diffrn_radiation_wavelength 0.71073
_diffrn_reflns_av_R_equivalents 0.0472
_diffrn_reflns_av_sigmaI/netI 0.0305
_diffrn_reflns_limit_h_max 13
_diffrn_reflns_limit_h_min -12
_diffrn_reflns_limit_k_max 14
_diffrn_reflns_limit_k_min -15
_diffrn_reflns_limit_l_max 19
_diffrn_reflns_limit_l_min -19
_diffrn_reflns_number 31827
_diffrn_reflns_theta_full 27.54
_diffrn_reflns_theta_max 27.54
_diffrn_reflns_theta_min 2.18
_exptl_absorpt_coefficient_mu 2.049
_exptl_absorpt_correction_T_max 0.7911
_exptl_absorpt_correction_T_min 0.7220
_exptl_absorpt_correction_type multi-scan
_exptl_absorpt_process_details 'SADABS, G Sheldrick; 2012'
_exptl_crystal_colour colorless
_exptl_crystal_density_diffrn 1.778
_exptl_crystal_density_method 'not measured'
_exptl_crystal_description block
_exptl_crystal_F_000 944
_exptl_crystal_size_max 0.17
_exptl_crystal_size_mid 0.15
_exptl_crystal_size_min 0.12
_refine_diff_density_max 0.440
_refine_diff_density_min -0.388
_refine_diff_density_rms 0.061
_refine_ls_abs_structure_details 'Flack H D (1983), Acta Cryst. A39, 876-881'
_refine_ls_abs_structure_Flack 0.009(11)
_refine_ls_extinction_method none
_refine_ls_goodness_of_fit_ref 1.058
_refine_ls_hydrogen_treatment constr
_refine_ls_matrix_type full
_refine_ls_number_parameters 218
_refine_ls_number_reflns 4092
_refine_ls_number_restraints 0
_refine_ls_restrained_S_all 1.058
_refine_ls_R_factor_all 0.0231
_refine_ls_R_factor_gt 0.0204
_refine_ls_shift/su_max 0.001
_refine_ls_shift/su_mean 0.000
_refine_ls_structure_factor_coef Fsqd
_refine_ls_weighting_details 'calc w=1/[\s^2^(Fo^2^)+(0.0140P)^2^+0.2630P] where P=(Fo^2^+2Fc^2^)/3'
_refine_ls_weighting_scheme calc
_refine_ls_wR_factor_gt 0.0393
_refine_ls_wR_factor_ref 0.0399
_reflns_number_gt 3843
_reflns_number_total 4092
_reflns_threshold_expression >2sigma(I)
_cod_data_source_file ja5088584_si_003.cif
_cod_data_source_block 14042
_cod_depositor_comments
;
The following automatic conversions were performed:

'_symmetry_cell_setting' value 'Orthorhombic' changed to
'orthorhombic' according to
/home/saulius/struct/COD-crude-data--automatic-downloads/rss-feeds/ACS/lib/dictionaries/cif_core.dic
dictionary named 'cif_core.dic' version 2.4.2 from 2011-04-26.

Automatic conversion script
Id: cif_fix_values 2827 2014-09-09 07:05:25Z andrius 

 Adding full bibliography for 4122811.cif.
;
_cod_original_sg_symbol_H-M P2(1)2(1)2(1)
_cod_database_code 4122811

loop_
_symmetry_equiv_pos_as_xyz
'x, y, z'
'x+1/2, -y+1/2, -z'
'-x, y+1/2, -z+1/2'
'-x+1/2, -y, z+1/2'

loop_
_atom_site_label
_atom_site_type_symbol
_atom_site_fract_x
_atom_site_fract_y
_atom_site_fract_z
_atom_site_U_iso_or_equiv
_atom_site_adp_type
_atom_site_occupancy
_atom_site_symmetry_multiplicity
_atom_site_calc_flag
_atom_site_refinement_flags
I1 I 0.150722(16) 0.102098(13) -0.064322(11) 0.02396(5) Uani 1 1 d .
Cl1 Cl 0.23849(7) 0.82147(5) 0.00371(4) 0.02910(15) Uani 1 1 d .
P1 P 0.04516(6) 0.24966(5) 0.17425(4) 0.01590(13) Uani 1 1 d .
O1 O 0.03703(15) 0.30141(13) 0.07511(11) 0.0161(3) Uani 1 1 d .
O2 O 0.04519(17) 0.34902(14) 0.24368(11) 0.0223(4) Uani 1 1 d .
O3 O -0.05843(17) 0.16799(14) 0.19247(12) 0.0242(4) Uani 1 1 d .
N1 N 0.20157(19) 0.21222(17) 0.16947(13) 0.0162(4) Uani 1 1 d .
C1 C 0.1674(2) 0.32695(19) 0.03675(15) 0.0148(5) Uani 1 1 d .
C2 C 0.2746(2) 0.2773(2) 0.10137(16) 0.0166(5) Uani 1 1 d .
H2A H 0.3369 0.2295 0.0670 0.020 Uiso 1 1 calc R
H2B H 0.3262 0.3369 0.1311 0.020 Uiso 1 1 calc R
C3 C 0.1818(2) 0.4524(2) 0.02851(15) 0.0158(5) Uani 1 1 d .
C4 C 0.2955(2) 0.4955(2) -0.01185(16) 0.0193(5) Uani 1 1 d .
H4 H 0.3621 0.4467 -0.0342 0.023 Uiso 1 1 calc R
C5 C 0.3135(2) 0.6083(2) -0.02014(15) 0.0207(5) Uani 1 1 d .
H5 H 0.3916 0.6371 -0.0480 0.025 Uiso 1 1 calc R
C6 C 0.2158(3) 0.6788(2) 0.01277(16) 0.0200(5) Uani 1 1 d .
C7 C 0.1024(2) 0.63815(19) 0.05335(18) 0.0192(5) Uani 1 1 d .
H7 H 0.0367 0.6874 0.0763 0.023 Uiso 1 1 calc R
C8 C 0.0846(2) 0.52448(19) 0.06056(18) 0.0174(5) Uani 1 1 d .
H8 H 0.0057 0.4960 0.0875 0.021 Uiso 1 1 calc R
C9 C 0.1698(2) 0.27930(17) -0.05920(16) 0.0171(5) Uani 1 1 d .
H9A H 0.2546 0.3007 -0.0888 0.021 Uiso 1 1 calc R
H9B H 0.0961 0.3127 -0.0946 0.021 Uiso 1 1 calc R
C10 C 0.2722(2) 0.1873(2) 0.25521(16) 0.0196(5) Uani 1 1 d .
H10A H 0.2119 0.1451 0.2957 0.023 Uiso 1 1 calc R
H10B H 0.2946 0.2575 0.2861 0.023 Uiso 1 1 calc R
C11 C 0.3980(2) 0.1219(2) 0.24081(15) 0.0159(5) Uani 1 1 d .
C12 C 0.5137(3) 0.1486(2) 0.28777(17) 0.0241(6) Uani 1 1 d .
H12A H 0.5132 0.2099 0.3282 0.029 Uiso 1 1 calc R
C13 C 0.6291(2) 0.0886(2) 0.27722(16) 0.0280(6) Uani 1 1 d .
H13A H 0.7073 0.1087 0.3097 0.034 Uiso 1 1 calc R
C14 C 0.6309(3) -0.0009(2) 0.21936(17) 0.0264(6) Uani 1 1 d .
H14 H 0.7103 -0.0426 0.2119 0.032 Uiso 1 1 calc R
C15 C 0.5174(3) -0.0298(2) 0.17225(17) 0.0255(6) Uani 1 1 d .
H15 H 0.5186 -0.0920 0.1328 0.031 Uiso 1 1 calc R
C16 C 0.4014(2) 0.0316(2) 0.18226(16) 0.0197(5) Uani 1 1 d .
H16 H 0.3238 0.0118 0.1489 0.024 Uiso 1 1 calc R
C17 C -0.0790(3) 0.3976(3) 0.27482(17) 0.0307(6) Uani 1 1 d .
H17A H -0.0598 0.4564 0.3187 0.046 Uiso 1 1 calc R
H17B H -0.1337 0.3406 0.3039 0.046 Uiso 1 1 calc R
H17C H -0.1273 0.4286 0.2228 0.046 Uiso 1 1 calc R

loop_
_atom_site_aniso_label
_atom_site_aniso_U_11
_atom_site_aniso_U_22
_atom_site_aniso_U_33
_atom_site_aniso_U_23
_atom_site_aniso_U_13
_atom_site_aniso_U_12
I1 0.02709(8) 0.01552(7) 0.02926(8) -0.00409(7) 0.00379(8) -0.00149(7)
Cl1 0.0436(4) 0.0144(3) 0.0293(3) -0.0007(3) 0.0053(3) -0.0030(3)
P1 0.0143(3) 0.0167(3) 0.0167(3) 0.0014(2) 0.0012(3) 0.0002(3)
O1 0.0117(7) 0.0191(8) 0.0174(8) 0.0030(7) 0.0000(7) -0.0003(7)
O2 0.0195(9) 0.0272(10) 0.0204(9) -0.0048(7) 0.0002(8) 0.0036(8)
O3 0.0180(9) 0.0227(10) 0.0318(10) 0.0065(8) 0.0043(8) -0.0033(8)
N1 0.0157(10) 0.0175(11) 0.0153(9) 0.0045(8) 0.0004(8) 0.0032(8)
C1 0.0103(11) 0.0160(12) 0.0181(11) 0.0011(9) 0.0036(10) 0.0009(10)
C2 0.0151(12) 0.0164(13) 0.0181(12) 0.0041(9) -0.0026(10) -0.0001(10)
C3 0.0160(13) 0.0161(12) 0.0153(11) 0.0020(9) -0.0026(10) 0.0007(9)
C4 0.0177(12) 0.0191(13) 0.0210(13) 0.0003(10) 0.0034(10) 0.0020(10)
C5 0.0204(12) 0.0205(13) 0.0211(11) -0.0005(11) 0.0029(10) -0.0054(11)
C6 0.0293(14) 0.0126(12) 0.0179(12) -0.0008(10) -0.0022(11) -0.0015(11)
C7 0.0215(11) 0.0138(12) 0.0222(13) -0.0015(10) 0.0017(11) 0.0054(9)
C8 0.0159(11) 0.0188(12) 0.0175(11) 0.0021(12) 0.0008(12) -0.0009(9)
C9 0.0178(11) 0.0148(11) 0.0188(11) 0.0013(10) 0.0016(12) -0.0002(9)
C10 0.0207(12) 0.0218(14) 0.0162(11) 0.0035(10) -0.0020(11) 0.0026(11)
C11 0.0198(11) 0.0133(13) 0.0148(11) 0.0049(9) 0.0007(9) 0.0011(9)
C12 0.0297(15) 0.0228(14) 0.0199(12) -0.0001(10) -0.0061(12) 0.0011(11)
C13 0.0218(14) 0.0378(17) 0.0243(13) 0.0068(13) -0.0066(11) 0.0025(13)
C14 0.0268(15) 0.0291(15) 0.0232(13) 0.0122(11) 0.0066(12) 0.0134(12)
C15 0.0389(16) 0.0161(14) 0.0217(13) 0.0044(11) 0.0056(13) 0.0050(12)
C16 0.0221(12) 0.0184(13) 0.0187(12) 0.0043(10) -0.0010(11) -0.0029(10)
C17 0.0283(14) 0.0371(16) 0.0267(13) -0.0015(14) 0.0054(11) 0.0135(14)

loop_
_atom_type_symbol
_atom_type_description
_atom_type_scat_dispersion_real
_atom_type_scat_dispersion_imag
_atom_type_scat_source
C C 0.0033 0.0016 'International Tables Vol C Tables 4.2.6.8 and 6.1.1.4'
H H 0.0000 0.0000 'International Tables Vol C Tables 4.2.6.8 and 6.1.1.4'
N N 0.0061 0.0033 'International Tables Vol C Tables 4.2.6.8 and 6.1.1.4'
O O 0.0106 0.0060 'International Tables Vol C Tables 4.2.6.8 and 6.1.1.4'
P P 0.1023 0.0942 'International Tables Vol C Tables 4.2.6.8 and 6.1.1.4'
Cl Cl 0.1484 0.1585 'International Tables Vol C Tables 4.2.6.8 and 6.1.1.4'
I I -0.4742 1.8119 'International Tables Vol C Tables 4.2.6.8 and 6.1.1.4'

loop_
_geom_angle_atom_site_label_1
_geom_angle_atom_site_label_2
_geom_angle_atom_site_label_3
_geom_angle
O3 P1 O2 113.43(10)
O3 P1 O1 113.52(10)
O2 P1 O1 107.08(9)
O3 P1 N1 120.25(10)
O2 P1 N1 103.82(10)
O1 P1 N1 96.84(9)
C1 O1 P1 113.13(13)
C17 O2 P1 120.85(16)
C2 N1 C10 116.91(18)
C2 N1 P1 111.04(15)
C10 N1 P1 118.69(15)
O1 C1 C9 106.98(17)
O1 C1 C3 109.03(18)
C9 C1 C3 107.48(18)
O1 C1 C2 107.54(17)
C9 C1 C2 114.11(19)
C3 C1 C2 111.5(2)
N1 C2 C1 106.22(18)
N1 C2 H2A 110.5
C1 C2 H2A 110.5
N1 C2 H2B 110.5
C1 C2 H2B 110.5
H2A C2 H2B 108.7
C4 C3 C8 119.0(2)
C4 C3 C1 119.0(2)
C8 C3 C1 122.0(2)
C5 C4 C3 121.1(2)
C5 C4 H4 119.4
C3 C4 H4 119.4
C4 C5 C6 119.0(2)
C4 C5 H5 120.5
C6 C5 H5 120.5
C7 C6 C5 121.1(2)
C7 C6 Cl1 119.61(19)
C5 C6 Cl1 119.30(19)
C6 C7 C8 119.5(2)
C6 C7 H7 120.2
C8 C7 H7 120.2
C3 C8 C7 120.3(2)
C3 C8 H8 119.8
C7 C8 H8 119.8
C1 C9 I1 114.04(15)
C1 C9 H9A 108.7
I1 C9 H9A 108.7
C1 C9 H9B 108.7
I1 C9 H9B 108.7
H9A C9 H9B 107.6
N1 C10 C11 112.92(19)
N1 C10 H10A 109.0
C11 C10 H10A 109.0
N1 C10 H10B 109.0
C11 C10 H10B 109.0
H10A C10 H10B 107.8
C12 C11 C16 118.0(2)
C12 C11 C10 120.6(2)
C16 C11 C10 121.4(2)
C13 C12 C11 121.6(2)
C13 C12 H12A 119.2
C11 C12 H12A 119.2
C12 C13 C14 119.7(2)
C12 C13 H13A 120.1
C14 C13 H13A 120.1
C13 C14 C15 120.0(2)
C13 C14 H14 120.0
C15 C14 H14 120.0
C14 C15 C16 120.2(2)
C14 C15 H15 119.9
C16 C15 H15 119.9
C15 C16 C11 120.4(2)
C15 C16 H16 119.8
C11 C16 H16 119.8
O2 C17 H17A 109.5
O2 C17 H17B 109.5
H17A C17 H17B 109.5
O2 C17 H17C 109.5
H17A C17 H17C 109.5
H17B C17 H17C 109.5

loop_
_geom_bond_atom_site_label_1
_geom_bond_atom_site_label_2
_geom_bond_distance
I1 C9 2.154(2)
Cl1 C6 1.747(3)
P1 O3 1.4585(17)
P1 O2 1.5773(17)
P1 O1 1.5889(17)
P1 N1 1.634(2)
O1 C1 1.457(3)
O2 C17 1.451(3)
N1 C2 1.469(3)
N1 C10 1.477(3)
C1 C9 1.525(3)
C1 C3 1.529(3)
C1 C2 1.555(3)
C2 H2A 0.9900
C2 H2B 0.9900
C3 C4 1.387(3)
C3 C8 1.390(3)
C4 C5 1.382(4)
C4 H4 0.9500
C5 C6 1.386(3)
C5 H5 0.9500
C6 C7 1.375(3)
C7 C8 1.391(3)
C7 H7 0.9500
C8 H8 0.9500
C9 H9A 0.9900
C9 H9B 0.9900
C10 C11 1.503(3)
C10 H10A 0.9900
C10 H10B 0.9900
C11 C12 1.389(3)
C11 C16 1.392(3)
C12 C13 1.375(4)
C12 H12A 0.9500
C13 C14 1.377(4)
C13 H13A 0.9500
C14 C15 1.377(4)
C14 H14 0.9500
C15 C16 1.388(4)
C15 H15 0.9500
C16 H16 0.9500
C17 H17A 0.9800
C17 H17B 0.9800
C17 H17C 0.9800

loop_
_geom_hbond_atom_site_label_D
_geom_hbond_atom_site_label_H
_geom_hbond_atom_site_label_A
_geom_hbond_distance_DH
_geom_hbond_distance_HA
_geom_hbond_distance_DA
_geom_hbond_angle_DHA
_geom_hbond_site_symmetry_A
C9 H9A O3 0.99 2.45 3.417(3) 166.7 2
C17 H17C I1 0.98 3.24 4.115(3) 148.9 2_455

loop_
_geom_torsion_atom_site_label_1
_geom_torsion_atom_site_label_2
_geom_torsion_atom_site_label_3
_geom_torsion_atom_site_label_4
_geom_torsion
O3 P1 O1 C1 -145.76(14)
O2 P1 O1 C1 88.27(15)
N1 P1 O1 C1 -18.50(16)
O3 P1 O2 C17 -40.5(2)
O1 P1 O2 C17 85.49(19)
N1 P1 O2 C17 -172.75(18)
O3 P1 N1 C2 145.21(16)
O2 P1 N1 C2 -86.66(17)
O1 P1 N1 C2 22.86(17)
O3 P1 N1 C10 -75.0(2)
O2 P1 N1 C10 53.1(2)
O1 P1 N1 C10 162.61(18)
P1 O1 C1 C9 131.67(15)
P1 O1 C1 C3 -112.37(17)
P1 O1 C1 C2 8.7(2)
C10 N1 C2 C1 -160.12(19)
P1 N1 C2 C1 -19.6(2)
O1 C1 C2 N1 6.9(2)
C9 C1 C2 N1 -111.6(2)
C3 C1 C2 N1 126.4(2)
O1 C1 C3 C4 -176.00(19)
C9 C1 C3 C4 -60.4(3)
C2 C1 C3 C4 65.4(3)
O1 C1 C3 C8 4.2(3)
C9 C1 C3 C8 119.9(2)
C2 C1 C3 C8 -114.4(2)
C8 C3 C4 C5 0.3(4)
C1 C3 C4 C5 -179.4(2)
C3 C4 C5 C6 0.1(4)
C4 C5 C6 C7 0.2(4)
C4 C5 C6 Cl1 179.31(18)
C5 C6 C7 C8 -0.8(4)
Cl1 C6 C7 C8 -179.9(2)
C4 C3 C8 C7 -1.0(4)
C1 C3 C8 C7 178.8(2)
C6 C7 C8 C3 1.2(4)
O1 C1 C9 I1 -63.03(19)
C3 C1 C9 I1 179.99(15)
C2 C1 C9 I1 55.8(2)
C2 N1 C10 C11 -60.2(3)
P1 N1 C10 C11 162.37(16)
N1 C10 C11 C12 136.9(2)
N1 C10 C11 C16 -44.8(3)
C16 C11 C12 C13 0.2(4)
C10 C11 C12 C13 178.5(2)
C11 C12 C13 C14 -0.4(4)
C12 C13 C14 C15 0.0(4)
C13 C14 C15 C16 0.6(4)
C14 C15 C16 C11 -0.9(4)
C12 C11 C16 C15 0.5(4)
C10 C11 C16 C15 -177.9(2)
